data_1516442
loop_
_publ_author_name
'Zhang, Liming'
'Li, Bin'
'Su, Zhongmin'

_publ_section_title
;
 Realization of High-Energy Emission from
 [Cu(N&#x2212;N)(P&#x2212;P)]+Complexes for Organic Light-Emitting Diode
 Applications
;
_journal_issue 31
_journal_name_full 'The Journal of Physical Chemistry C'
_journal_page_first 13968
_journal_paper_doi 10.1021/jp903774g
_journal_volume 113
_journal_year 2009
_chemical_formula_moiety 'C48 H39 Cu N3 O P2 S, B F4'
_chemical_formula_sum 'C48 H39 B Cu F4 N3 O P2 S'
_chemical_formula_weight 918.19
_chemical_name_systematic
;
 ?
;
_space_group_IT_number 2
_symmetry_cell_setting triclinic
_symmetry_space_group_name_Hall '-P 1'
_symmetry_space_group_name_H-M 'P -1'
_atom_sites_solution_hydrogens geom
_atom_sites_solution_primary direct
_atom_sites_solution_secondary difmap
_audit_creation_method SHELXL-97
_cell_angle_alpha 70.167(3)
_cell_angle_beta 78.000(3)
_cell_angle_gamma 68.640(2)
_cell_formula_units_Z 2
_cell_length_a 12.3282(17)
_cell_length_b 12.4191(17)
_cell_length_c 17.625(2)
_cell_measurement_temperature 292(2)
_cell_measurement_theta_max 26.02
_cell_measurement_theta_min 1.78
_cell_volume 2353.1(5)
_computing_cell_refinement 'SAINT (Bruker, 2002)'
_computing_data_collection 'SMART (Bruker, 2002)'
_computing_data_reduction SAINT
_computing_molecular_graphics 'SHELXS97 (Sheldrick, 1997)'
_computing_publication_material SHELXTL
_computing_structure_refinement 'SHELXL-97 (Sheldrick, 1997)'
_computing_structure_solution 'SHELXS97 (Sheldrick, 1997)'
_diffrn_ambient_temperature 292(2)
_diffrn_detector_area_resol_mean 0
_diffrn_measured_fraction_theta_full 0.989
_diffrn_measured_fraction_theta_max 0.982
_diffrn_measurement_device_type 'Bruker APEX CCD area-detector'
_diffrn_measurement_method \w
_diffrn_radiation_monochromator graphite
_diffrn_radiation_source 'fine-focus sealed tube'
_diffrn_radiation_type MoK\a
_diffrn_radiation_wavelength 0.71073
_diffrn_reflns_av_R_equivalents 0.0291
_diffrn_reflns_av_sigmaI/netI 0.0854
_diffrn_reflns_limit_h_max 15
_diffrn_reflns_limit_h_min -14
_diffrn_reflns_limit_k_max 15
_diffrn_reflns_limit_k_min -10
_diffrn_reflns_limit_l_max 21
_diffrn_reflns_limit_l_min -17
_diffrn_reflns_number 12650
_diffrn_reflns_theta_full 25.00
_diffrn_reflns_theta_max 26.02
_diffrn_reflns_theta_min 1.78
_exptl_absorpt_coefficient_mu 0.630
_exptl_absorpt_correction_T_max 0.821
_exptl_absorpt_correction_T_min 0.751
_exptl_absorpt_correction_type multi-scan
_exptl_crystal_colour yellow
_exptl_crystal_density_diffrn 1.296
_exptl_crystal_density_method 'not measured'
_exptl_crystal_description block
_exptl_crystal_F_000 1003
_exptl_crystal_size_max 0.792
_exptl_crystal_size_mid 0.388
_exptl_crystal_size_min 0.297
_refine_diff_density_max 1.498
_refine_diff_density_min -0.407
_refine_diff_density_rms 0.127
_refine_ls_extinction_method none
_refine_ls_goodness_of_fit_ref 1.003
_refine_ls_hydrogen_treatment constr
_refine_ls_matrix_type full
_refine_ls_number_parameters 550
_refine_ls_number_reflns 9105
_refine_ls_number_restraints 0
_refine_ls_restrained_S_all 1.003
_refine_ls_R_factor_all 0.1653
_refine_ls_R_factor_gt 0.0908
_refine_ls_shift/su_max 0.002
_refine_ls_shift/su_mean 0.000
_refine_ls_structure_factor_coef Fsqd
_refine_ls_weighting_details 'calc w=1/[\s^2^(Fo^2^)+(0.1979P)^2^+0.0000P] where P=(Fo^2^+2Fc^2^)/3'
_refine_ls_weighting_scheme calc
_refine_ls_wR_factor_gt 0.2544
_refine_ls_wR_factor_ref 0.3149
_reflns_number_gt 4724
_reflns_number_total 9105
_reflns_threshold_expression I>2\s(I)
_cod_data_source_file jp903774g_si_002.cif
_cod_data_source_block '[Cu(Et-Tbzimda)(POP)]BF4'
_cod_original_cell_volume 2353.0(6)
_cod_original_sg_symbol_H-M p-1
_cod_database_code 1516442

loop_
_symmetry_equiv_pos_as_xyz
'x, y, z'
'-x, -y, -z'

loop_
_atom_site_label
_atom_site_type_symbol
_atom_site_fract_x
_atom_site_fract_y
_atom_site_fract_z
_atom_site_U_iso_or_equiv
_atom_site_adp_type
_atom_site_occupancy
_atom_site_symmetry_multiplicity
_atom_site_calc_flag
_atom_site_refinement_flags
Cu1 Cu 0.12908(7) 0.32491(8) 0.21367(5) 0.0526(3) Uani 1 1 d .
P2 P 0.07666(14) 0.19382(15) 0.32962(10) 0.0455(4) Uani 1 1 d .
P1 P 0.26424(15) 0.39416(16) 0.22875(11) 0.0508(5) Uani 1 1 d .
S1 S -0.2235(2) 0.5560(3) 0.09821(19) 0.1094(10) Uani 1 1 d .
O1 O 0.3403(4) 0.1396(4) 0.3085(3) 0.0583(12) Uani 1 1 d .
N1 N -0.0250(5) 0.4318(6) 0.1504(4) 0.0645(16) Uani 1 1 d .
C19 C 0.0395(6) 0.2486(6) 0.4180(4) 0.0505(16) Uani 1 1 d .
N2 N 0.1585(6) 0.2464(6) 0.1234(4) 0.0650(16) Uani 1 1 d .
C13 C 0.1891(6) 0.0458(6) 0.3578(4) 0.0475(15) Uani 1 1 d .
C31 C 0.3421(6) 0.1997(7) 0.3615(4) 0.0534(17) Uani 1 1 d .
C36 C 0.3129(6) 0.3239(7) 0.3309(4) 0.0565(17) Uani 1 1 d .
C37 C 0.2332(6) 0.5538(6) 0.2150(4) 0.0558(17) Uani 1 1 d .
C14 C 0.3073(6) 0.0350(6) 0.3414(4) 0.0554(17) Uani 1 1 d .
C25 C -0.0500(6) 0.1517(6) 0.3266(4) 0.0518(16) Uani 1 1 d .
N3 N 0.0875(6) 0.2223(7) 0.0249(4) 0.0768(19) Uani 1 1 d .
C5 C 0.3456(7) 0.0762(7) 0.1294(5) 0.066(2) Uani 1 1 d .
H5 H 0.3761 0.0836 0.1708 0.079 Uiso 1 1 calc R
C43 C 0.3962(6) 0.3575(6) 0.1608(4) 0.0565(18) Uani 1 1 d .
C18 C 0.1621(7) -0.0632(7) 0.3886(4) 0.0616(19) Uani 1 1 d .
H18 H 0.0841 -0.0600 0.4008 0.074 Uiso 1 1 calc R
C10 C 0.0688(7) 0.2876(7) 0.0775(4) 0.0601(18) Uani 1 1 d .
C26 C -0.1470(7) 0.1634(7) 0.3833(5) 0.068(2) Uani 1 1 d .
H26 H -0.1500 0.1938 0.4254 0.082 Uiso 1 1 calc R
C24 C -0.0357(7) 0.3666(7) 0.4070(5) 0.0602(18) Uani 1 1 d .
H24 H -0.0634 0.4126 0.3568 0.072 Uiso 1 1 calc R
C20 C 0.0783(7) 0.1818(7) 0.4930(4) 0.0587(18) Uani 1 1 d .
H20 H 0.1262 0.1019 0.5012 0.070 Uiso 1 1 calc R
C15 C 0.3930(7) -0.0745(7) 0.3522(5) 0.070(2) Uani 1 1 d .
H15 H 0.4711 -0.0779 0.3397 0.084 Uiso 1 1 calc R
C4 C 0.2364(7) 0.1519(7) 0.1001(5) 0.064(2) Uani 1 1 d .
C9 C 0.1995(7) 0.1307(8) 0.0384(5) 0.068(2) Uani 1 1 d .
C38 C 0.1194(7) 0.6256(7) 0.2271(5) 0.070(2) Uani 1 1 d .
H38 H 0.0583 0.5940 0.2380 0.084 Uiso 1 1 calc R
C32 C 0.3709(7) 0.1391(8) 0.4397(5) 0.071(2) Uani 1 1 d .
H32 H 0.3911 0.0554 0.4586 0.086 Uiso 1 1 calc R
C3 C -0.0326(7) 0.3881(8) 0.0921(5) 0.071(2) Uani 1 1 d .
C17 C 0.2467(9) -0.1725(7) 0.4008(5) 0.077(2) Uani 1 1 d .
H17 H 0.2265 -0.2429 0.4221 0.092 Uiso 1 1 calc R
C35 C 0.3132(7) 0.3875(8) 0.3819(5) 0.074(2) Uani 1 1 d .
H35 H 0.2931 0.4712 0.3634 0.089 Uiso 1 1 calc R
C6 C 0.4012(9) -0.0100(8) 0.0890(6) 0.087(3) Uani 1 1 d .
H6 H 0.4758 -0.0590 0.1034 0.105 Uiso 1 1 calc R
C48 C 0.3852(7) 0.3735(9) 0.0826(5) 0.077(2) Uani 1 1 d .
H48 H 0.3106 0.4007 0.0659 0.093 Uiso 1 1 calc R
C29 C -0.1409(10) 0.0727(8) 0.2589(6) 0.083(3) Uani 1 1 d .
H29 H -0.1379 0.0414 0.2172 0.100 Uiso 1 1 calc R
C1 C -0.1223(7) 0.5215(7) 0.1598(5) 0.072(2) Uani 1 1 d .
H1 H -0.1330 0.5618 0.1979 0.086 Uiso 1 1 calc R
C21 C 0.0462(9) 0.2328(9) 0.5562(5) 0.079(2) Uani 1 1 d .
H21 H 0.0753 0.1878 0.6060 0.094 Uiso 1 1 calc R
C23 C -0.0692(9) 0.4150(8) 0.4728(6) 0.088(3) Uani 1 1 d .
H23 H -0.1202 0.4934 0.4665 0.106 Uiso 1 1 calc R
C34 C 0.3431(9) 0.3274(10) 0.4599(6) 0.088(3) Uani 1 1 d .
H34 H 0.3456 0.3711 0.4927 0.105 Uiso 1 1 calc R
C16 C 0.3653(8) -0.1789(8) 0.3812(5) 0.084(3) Uani 1 1 d .
H16 H 0.4239 -0.2533 0.3879 0.101 Uiso 1 1 calc R
C30 C -0.0485(7) 0.1066(7) 0.2632(5) 0.0638(19) Uani 1 1 d .
H30 H 0.0151 0.0997 0.2240 0.077 Uiso 1 1 calc R
C22 C -0.0270(10) 0.3474(10) 0.5465(6) 0.090(3) Uani 1 1 d .
H22 H -0.0486 0.3803 0.5897 0.107 Uiso 1 1 calc R
C42 C 0.3215(8) 0.6077(8) 0.1992(6) 0.081(2) Uani 1 1 d .
H42 H 0.3995 0.5616 0.1924 0.097 Uiso 1 1 calc R
C27 C -0.2393(7) 0.1295(8) 0.3769(6) 0.082(3) Uani 1 1 d .
H27 H -0.3042 0.1374 0.4150 0.098 Uiso 1 1 calc R
C44 C 0.5074(8) 0.3066(11) 0.1844(6) 0.113(4) Uani 1 1 d .
H44 H 0.5186 0.2845 0.2389 0.136 Uiso 1 1 calc R
C2 C -0.1314(8) 0.4395(9) 0.0550(5) 0.090(3) Uani 1 1 d .
H2 H -0.1485 0.4181 0.0143 0.108 Uiso 1 1 calc R
C28 C -0.2363(9) 0.0836(9) 0.3138(7) 0.091(3) Uani 1 1 d .
H28 H -0.2985 0.0611 0.3096 0.110 Uiso 1 1 calc R
C11 C 0.0068(9) 0.2396(11) -0.0345(5) 0.098(3) Uani 1 1 d .
H11A H 0.0513 0.2116 -0.0803 0.118 Uiso 1 1 calc R
H11B H -0.0376 0.3244 -0.0543 0.118 Uiso 1 1 calc R
C47 C 0.4829(8) 0.3504(10) 0.0255(6) 0.092(3) Uani 1 1 d .
H47 H 0.4726 0.3660 -0.0285 0.111 Uiso 1 1 calc R
C40 C 0.1830(14) 0.7947(10) 0.2053(6) 0.100(3) Uani 1 1 d .
H40 H 0.1656 0.8758 0.2011 0.121 Uiso 1 1 calc R
C39 C 0.0964(10) 0.7468(9) 0.2229(6) 0.093(3) Uani 1 1 d .
H39 H 0.0198 0.7945 0.2324 0.111 Uiso 1 1 calc R
C8 C 0.2612(10) 0.0401(10) 0.0036(6) 0.091(3) Uani 1 1 d .
H8 H 0.2342 0.0291 -0.0379 0.109 Uiso 1 1 calc R
C33 C 0.3693(8) 0.2052(11) 0.4899(6) 0.090(3) Uani 1 1 d .
H33 H 0.3858 0.1665 0.5435 0.108 Uiso 1 1 calc R
C46 C 0.5870(8) 0.3073(9) 0.0489(6) 0.093(3) Uani 1 1 d .
H46 H 0.6513 0.2893 0.0116 0.111 Uiso 1 1 calc R
C12 C -0.0768(10) 0.1650(12) 0.0111(7) 0.113(4) Uani 1 1 d .
H12A H -0.1301 0.1741 -0.0251 0.170 Uiso 1 1 calc R
H12B H -0.1201 0.1934 0.0563 0.170 Uiso 1 1 calc R
H12C H -0.0318 0.0813 0.0302 0.170 Uiso 1 1 calc R
C41 C 0.2934(12) 0.7280(10) 0.1938(7) 0.101(3) Uani 1 1 d .
H41 H 0.3525 0.7627 0.1820 0.121 Uiso 1 1 calc R
C45 C 0.6047(8) 0.2875(12) 0.1267(7) 0.124(5) Uani 1 1 d .
H45 H 0.6802 0.2617 0.1416 0.148 Uiso 1 1 calc R
C7 C 0.3651(10) -0.0330(11) 0.0341(7) 0.100(3) Uani 1 1 d .
H7 H 0.4099 -0.0992 0.0154 0.120 Uiso 1 1 calc R
F2 F -0.3147(14) 0.7669(10) 0.2004(8) 0.256(6) Uani 1 1 d .
F1 F -0.1664(13) 0.6885(13) 0.2756(11) 0.269(8) Uani 1 1 d .
B1 B -0.265(2) 0.810(4) 0.2434(19) 0.25(2) Uani 1 1 d .
F3 F -0.1960(12) 0.8691(16) 0.1890(7) 0.248(6) Uani 1 1 d .
F4 F -0.3171(10) 0.8333(15) 0.3021(8) 0.289(8) Uani 1 1 d .

loop_
_atom_site_aniso_label
_atom_site_aniso_U_11
_atom_site_aniso_U_22
_atom_site_aniso_U_33
_atom_site_aniso_U_23
_atom_site_aniso_U_13
_atom_site_aniso_U_12
Cu1 0.0522(5) 0.0658(6) 0.0443(5) -0.0142(4) -0.0054(4) -0.0252(4)
P2 0.0438(9) 0.0486(10) 0.0426(9) -0.0124(8) -0.0030(7) -0.0143(7)
P1 0.0488(10) 0.0555(11) 0.0496(10) -0.0128(8) -0.0065(8) -0.0197(8)
S1 0.0749(16) 0.120(2) 0.112(2) -0.0224(18) -0.0402(15) -0.0004(15)
O1 0.052(3) 0.064(3) 0.054(3) -0.011(2) -0.008(2) -0.017(2)
N1 0.063(4) 0.075(4) 0.054(4) -0.009(3) -0.014(3) -0.025(4)
C19 0.048(4) 0.055(4) 0.052(4) -0.021(3) 0.006(3) -0.022(3)
N2 0.065(4) 0.081(5) 0.053(3) -0.018(3) 0.000(3) -0.033(3)
C13 0.051(4) 0.043(4) 0.045(3) -0.012(3) -0.006(3) -0.011(3)
C31 0.043(4) 0.068(5) 0.052(4) -0.016(4) -0.011(3) -0.020(3)
C36 0.050(4) 0.071(5) 0.055(4) -0.019(4) -0.007(3) -0.025(4)
C37 0.058(4) 0.058(4) 0.051(4) -0.015(3) -0.006(3) -0.019(4)
C14 0.052(4) 0.054(4) 0.051(4) -0.011(3) -0.006(3) -0.011(3)
C25 0.050(4) 0.044(4) 0.054(4) -0.004(3) -0.014(3) -0.011(3)
N3 0.079(5) 0.099(5) 0.067(4) -0.030(4) -0.002(4) -0.041(4)
C5 0.059(5) 0.067(5) 0.064(5) -0.011(4) 0.004(4) -0.025(4)
C43 0.048(4) 0.050(4) 0.064(4) -0.002(3) -0.010(3) -0.019(3)
C18 0.067(5) 0.058(5) 0.063(4) -0.018(4) -0.008(4) -0.022(4)
C10 0.065(5) 0.071(5) 0.049(4) -0.020(4) -0.005(3) -0.026(4)
C26 0.059(5) 0.074(5) 0.078(5) -0.021(4) -0.005(4) -0.028(4)
C24 0.065(5) 0.054(4) 0.062(4) -0.020(4) -0.006(4) -0.018(4)
C20 0.064(5) 0.061(4) 0.056(4) -0.019(4) -0.005(3) -0.024(4)
C15 0.057(5) 0.063(5) 0.074(5) -0.011(4) -0.006(4) -0.011(4)
C4 0.067(5) 0.064(5) 0.060(4) -0.024(4) 0.018(4) -0.029(4)
C9 0.074(5) 0.087(6) 0.062(5) -0.031(4) 0.010(4) -0.047(5)
C38 0.069(5) 0.071(5) 0.067(5) -0.019(4) -0.017(4) -0.012(4)
C32 0.059(5) 0.081(6) 0.069(5) -0.003(4) -0.026(4) -0.022(4)
C3 0.071(5) 0.076(5) 0.062(5) -0.006(4) -0.016(4) -0.028(4)
C17 0.101(7) 0.041(4) 0.076(5) -0.010(4) -0.018(5) -0.010(4)
C35 0.080(6) 0.088(6) 0.069(5) -0.029(5) -0.019(4) -0.032(5)
C6 0.090(6) 0.090(6) 0.101(7) -0.062(6) 0.049(6) -0.052(5)
C48 0.057(5) 0.110(7) 0.062(5) -0.026(5) -0.006(4) -0.022(5)
C29 0.110(8) 0.069(5) 0.086(6) -0.012(5) -0.036(6) -0.042(5)
C1 0.064(5) 0.062(5) 0.078(5) -0.015(4) -0.016(4) -0.007(4)
C21 0.103(7) 0.089(7) 0.052(5) -0.020(4) -0.002(4) -0.043(6)
C23 0.096(7) 0.064(5) 0.109(8) -0.046(6) 0.021(6) -0.029(5)
C34 0.104(7) 0.104(8) 0.074(6) -0.035(6) -0.022(5) -0.038(6)
C16 0.081(6) 0.057(5) 0.087(6) -0.019(5) -0.007(5) 0.007(5)
C30 0.073(5) 0.062(5) 0.066(5) -0.021(4) -0.012(4) -0.027(4)
C22 0.127(8) 0.097(8) 0.063(6) -0.042(5) 0.008(5) -0.049(7)
C42 0.082(6) 0.070(5) 0.099(7) -0.020(5) -0.010(5) -0.038(5)
C27 0.058(5) 0.092(6) 0.095(6) -0.013(5) -0.010(5) -0.034(5)
C44 0.058(6) 0.181(12) 0.069(6) -0.021(7) -0.010(5) -0.016(6)
C2 0.091(7) 0.114(8) 0.069(5) -0.021(5) -0.033(5) -0.028(6)
C28 0.076(6) 0.087(7) 0.120(8) -0.011(6) -0.041(6) -0.037(5)
C11 0.114(8) 0.157(10) 0.068(6) -0.056(6) -0.005(5) -0.074(7)
C47 0.067(6) 0.127(8) 0.072(6) -0.036(6) 0.000(5) -0.015(6)
C40 0.149(11) 0.073(7) 0.094(7) -0.031(6) -0.021(7) -0.040(7)
C39 0.108(8) 0.071(6) 0.077(6) -0.027(5) -0.027(6) 0.012(6)
C8 0.111(8) 0.113(8) 0.079(6) -0.056(6) 0.024(6) -0.064(7)
C33 0.086(6) 0.124(9) 0.063(5) -0.017(6) -0.025(5) -0.036(6)
C46 0.065(6) 0.116(8) 0.077(6) -0.037(6) 0.013(5) -0.008(5)
C12 0.095(7) 0.168(11) 0.124(9) -0.081(9) -0.006(6) -0.062(7)
C41 0.122(9) 0.077(7) 0.119(9) -0.030(6) -0.003(7) -0.053(7)
C45 0.050(5) 0.164(11) 0.103(8) -0.022(8) -0.003(5) 0.010(6)
C7 0.090(8) 0.103(8) 0.107(8) -0.041(7) 0.029(6) -0.041(7)
F2 0.348(16) 0.186(10) 0.285(14) -0.022(9) -0.164(13) -0.113(10)
F1 0.177(10) 0.252(14) 0.41(2) -0.185(16) -0.083(12) 0.013(10)
B1 0.16(2) 0.54(6) 0.22(2) -0.28(4) 0.10(2) -0.24(3)
F3 0.197(11) 0.43(2) 0.187(10) -0.132(12) 0.021(9) -0.164(14)
F4 0.198(11) 0.41(2) 0.209(11) -0.191(13) 0.051(9) 0.006(11)

loop_
_atom_type_symbol
_atom_type_description
_atom_type_scat_dispersion_real
_atom_type_scat_dispersion_imag
_atom_type_scat_source
C C 0.0033 0.0016 'International Tables Vol C Tables 4.2.6.8 and 6.1.1.4'
H H 0.0000 0.0000 'International Tables Vol C Tables 4.2.6.8 and 6.1.1.4'
N N 0.0061 0.0033 'International Tables Vol C Tables 4.2.6.8 and 6.1.1.4'
O O 0.0106 0.0060 'International Tables Vol C Tables 4.2.6.8 and 6.1.1.4'
P P 0.1023 0.0942 'International Tables Vol C Tables 4.2.6.8 and 6.1.1.4'
Cu Cu 0.3201 1.2651 'International Tables Vol C Tables 4.2.6.8 and 6.1.1.4'
S S 0.1246 0.1234 'International Tables Vol C Tables 4.2.6.8 and 6.1.1.4'
B B 0.0013 0.0007 'International Tables Vol C Tables 4.2.6.8 and 6.1.1.4'
F F 0.0171 0.0103 'International Tables Vol C Tables 4.2.6.8 and 6.1.1.4'

loop_
_geom_angle_atom_site_label_1
_geom_angle_atom_site_label_2
_geom_angle_atom_site_label_3
_geom_angle
N2 Cu1 N1 79.1(3)
N2 Cu1 P1 119.18(18)
N1 Cu1 P1 125.69(18)
N2 Cu1 P2 106.36(19)
N1 Cu1 P2 107.98(17)
P1 Cu1 P2 113.19(7)
C19 P2 C13 106.0(3)
C19 P2 C25 104.1(3)
C13 P2 C25 101.7(3)
C19 P2 Cu1 114.1(2)
C13 P2 Cu1 113.9(2)
C25 P2 Cu1 115.7(2)
C37 P1 C43 103.1(3)
C37 P1 C36 102.7(3)
C43 P1 C36 105.0(3)
C37 P1 Cu1 121.1(2)
C43 P1 Cu1 112.0(2)
C36 P1 Cu1 111.4(2)
C1 S1 C2 89.7(4)
C31 O1 C14 117.5(5)
C1 N1 C3 110.4(7)
C1 N1 Cu1 136.7(6)
C3 N1 Cu1 112.3(5)
C20 C19 C24 119.5(6)
C20 C19 P2 124.9(5)
C24 C19 P2 115.6(5)
C4 N2 C10 105.8(7)
C4 N2 Cu1 138.9(6)
C10 N2 Cu1 114.6(5)
C14 C13 C18 116.3(6)
C14 C13 P2 120.8(5)
C18 C13 P2 122.6(5)
C32 C31 C36 122.4(7)
C32 C31 O1 121.9(7)
C36 C31 O1 115.8(6)
C31 C36 C35 117.7(7)
C31 C36 P1 117.8(5)
C35 C36 P1 124.3(6)
C38 C37 C42 117.0(7)
C38 C37 P1 119.7(6)
C42 C37 P1 123.1(6)
C15 C14 C13 122.3(7)
C15 C14 O1 118.3(7)
C13 C14 O1 119.3(6)
C26 C25 C30 118.7(7)
C26 C25 P2 123.2(6)
C30 C25 P2 118.0(5)
C10 N3 C9 106.4(7)
C10 N3 C11 127.3(8)
C9 N3 C11 126.2(7)
C6 C5 C4 111.5(8)
C6 C5 H5 124.2
C4 C5 H5 124.2
C48 C43 C44 116.8(8)
C48 C43 P1 118.6(6)
C44 C43 P1 124.4(6)
C17 C18 C13 121.9(8)
C17 C18 H18 119.1
C13 C18 H18 119.1
N2 C10 N3 111.9(7)
N2 C10 C3 118.2(7)
N3 C10 C3 129.8(7)
C27 C26 C25 119.8(8)
C27 C26 H26 120.1
C25 C26 H26 120.1
C19 C24 C23 118.9(7)
C19 C24 H24 120.5
C23 C24 H24 120.5
C19 C20 C21 120.3(7)
C19 C20 H20 119.9
C21 C20 H20 119.9
C16 C15 C14 120.6(8)
C16 C15 H15 119.7
C14 C15 H15 119.7
N2 C4 C9 112.3(8)
N2 C4 C5 128.8(8)
C9 C4 C5 118.9(7)
C8 C9 C4 124.7(9)
C8 C9 N3 131.8(9)
C4 C9 N3 103.5(7)
C37 C38 C39 119.7(9)
C37 C38 H38 120.1
C39 C38 H38 120.1
C31 C32 C33 118.8(8)
C31 C32 H32 120.6
C33 C32 H32 120.6
C2 C3 N1 117.3(8)
C2 C3 C10 127.4(8)
N1 C3 C10 115.3(7)
C18 C17 C16 119.8(8)
C18 C17 H17 120.1
C16 C17 H17 120.1
C34 C35 C36 120.3(9)
C34 C35 H35 119.8
C36 C35 H35 119.8
C7 C6 C5 129.7(11)
C7 C6 H6 115.1
C5 C6 H6 115.1
C43 C48 C47 122.2(8)
C43 C48 H48 118.9
C47 C48 H48 118.9
C28 C29 C30 121.8(9)
C28 C29 H29 119.1
C30 C29 H29 119.1
N1 C1 S1 115.2(7)
N1 C1 H1 122.4
S1 C1 H1 122.4
C22 C21 C20 120.9(8)
C22 C21 H21 119.5
C20 C21 H21 119.5
C22 C23 C24 120.4(8)
C22 C23 H23 119.8
C24 C23 H23 119.8
C33 C34 C35 121.5(9)
C33 C34 H34 119.3
C35 C34 H34 119.3
C15 C16 C17 119.1(7)
C15 C16 H16 120.4
C17 C16 H16 120.4
C29 C30 C25 120.1(8)
C29 C30 H30 119.9
C25 C30 H30 119.9
C21 C22 C23 119.9(8)
C21 C22 H22 120.0
C23 C22 H22 120.0
C41 C42 C37 120.7(9)
C41 C42 H42 119.6
C37 C42 H42 119.6
C26 C27 C28 120.9(9)
C26 C27 H27 119.5
C28 C27 H27 119.5
C43 C44 C45 120.4(9)
C43 C44 H44 119.8
C45 C44 H44 119.8
C3 C2 S1 107.3(7)
C3 C2 H2 126.3
S1 C2 H2 126.3
C29 C28 C27 118.6(8)
C29 C28 H28 120.7
C27 C28 H28 120.7
N3 C11 C12 107.1(8)
N3 C11 H11A 110.3
C12 C11 H11A 110.3
N3 C11 H11B 110.3
C12 C11 H11B 110.3
H11A C11 H11B 108.6
C46 C47 C48 119.3(9)
C46 C47 H47 120.3
C48 C47 H47 120.3
C41 C40 C39 120.9(10)
C41 C40 H40 119.6
C39 C40 H40 119.6
C40 C39 C38 120.9(10)
C40 C39 H39 119.5
C38 C39 H39 119.5
C7 C8 C9 115.2(10)
C7 C8 H8 122.4
C9 C8 H8 122.4
C34 C33 C32 119.3(8)
C34 C33 H33 120.3
C32 C33 H33 120.3
C47 C46 C45 121.6(9)
C47 C46 H46 119.2
C45 C46 H46 119.2
C11 C12 H12A 109.5
C11 C12 H12B 109.5
H12A C12 H12B 109.5
C11 C12 H12C 109.5
H12A C12 H12C 109.5
H12B C12 H12C 109.5
C40 C41 C42 120.7(10)
C40 C41 H41 119.7
C42 C41 H41 119.7
C46 C45 C44 119.1(9)
C46 C45 H45 120.4
C44 C45 H45 120.4
C6 C7 C8 119.8(11)
C6 C7 H7 120.1
C8 C7 H7 120.1
F4 B1 F3 127(3)
F4 B1 F2 118.8(18)
F3 B1 F2 106.7(19)
F4 B1 F1 104(3)
F3 B1 F1 97.1(17)
F2 B1 F1 96(2)

loop_
_geom_bond_atom_site_label_1
_geom_bond_atom_site_label_2
_geom_bond_distance
Cu1 N2 2.042(6)
Cu1 N1 2.157(6)
Cu1 P1 2.229(2)
Cu1 P2 2.2812(19)
P2 C19 1.815(7)
P2 C13 1.832(6)
P2 C25 1.833(7)
P1 C37 1.815(7)
P1 C43 1.819(7)
P1 C36 1.835(7)
S1 C1 1.665(9)
S1 C2 1.775(11)
O1 C31 1.389(8)
O1 C14 1.402(9)
N1 C1 1.332(9)
N1 C3 1.348(10)
C19 C20 1.376(10)
C19 C24 1.392(10)
N2 C4 1.346(9)
N2 C10 1.349(9)
C13 C14 1.391(10)
C13 C18 1.412(10)
C31 C32 1.377(10)
C31 C36 1.382(10)
C36 C35 1.384(10)
C37 C38 1.379(10)
C37 C42 1.410(11)
C14 C15 1.365(10)
C25 C26 1.387(10)
C25 C30 1.405(10)
N3 C10 1.362(9)
N3 C9 1.437(11)
N3 C11 1.501(11)
C5 C6 1.379(11)
C5 C4 1.414(11)
C5 H5 0.9300
C43 C48 1.353(10)
C43 C44 1.370(11)
C18 C17 1.356(10)
C18 H18 0.9300
C10 C3 1.462(11)
C26 C27 1.386(11)
C26 H26 0.9300
C24 C23 1.405(11)
C24 H24 0.9300
C20 C21 1.382(10)
C20 H20 0.9300
C15 C16 1.363(12)
C15 H15 0.9300
C4 C9 1.395(11)
C9 C8 1.369(12)
C38 C39 1.405(12)
C38 H38 0.9300
C32 C33 1.390(12)
C32 H32 0.9300
C3 C2 1.341(11)
C17 C16 1.410(13)
C17 H17 0.9300
C35 C34 1.377(11)
C35 H35 0.9300
C6 C7 1.295(14)
C6 H6 0.9300
C48 C47 1.409(12)
C48 H48 0.9300
C29 C28 1.356(14)
C29 C30 1.373(12)
C29 H29 0.9300
C1 H1 0.9300
C21 C22 1.354(13)
C21 H21 0.9300
C23 C22 1.373(13)
C23 H23 0.9300
C34 C33 1.362(13)
C34 H34 0.9300
C16 H16 0.9300
C30 H30 0.9300
C22 H22 0.9300
C42 C41 1.379(12)
C42 H42 0.9300
C27 C28 1.400(13)
C27 H27 0.9300
C44 C45 1.406(13)
C44 H44 0.9300
C2 H2 0.9300
C28 H28 0.9300
C11 C12 1.554(14)
C11 H11A 0.9700
C11 H11B 0.9700
C47 C46 1.294(12)
C47 H47 0.9300
C40 C41 1.326(15)
C40 C39 1.338(15)
C40 H40 0.9300
C39 H39 0.9300
C8 C7 1.365(15)
C8 H8 0.9300
C33 H33 0.9300
C46 C45 1.359(14)
C46 H46 0.9300
C12 H12A 0.9600
C12 H12B 0.9600
C12 H12C 0.9600
C41 H41 0.9300
C45 H45 0.9300
C7 H7 0.9300
F2 B1 1.393(19)
F1 B1 1.57(5)
B1 F4 1.163(19)
B1 F3 1.35(3)
